data_4308843
loop_
_publ_author_name
'Wei Zhao'
'You Song'
'Taka-aki Okamura'
'Jian Fan'
'Wei-Yin Sun'
'Norikazu Ueyama'

_publ_section_title
;
Syntheses, Crystal Structures, and Magnetic Properties of Novel
Manganese(II) Complexes with Flexible Tripodal Ligand
1,3,5-Tris(imidazol-1-ylmethyl)-2,4,6-trimethylbenzene
;
_journal_name_full 'Inorganic Chemistry'
_journal_page_first 3330
_journal_page_last 3336
_journal_paper_doi 10.1021/ic048816e
_journal_volume 44
_journal_year 2005
_chemical_formula_moiety 'C48 H70 N12 Mn3 O23 '
_chemical_formula_sum 'C48 H70 Mn3 N12 O23'
_chemical_formula_weight 1347.98
_chemical_name_systematic
; 
[Mn3(titmb)2(C2O4)3(H2O)]-10(H2O) 
;
_space_group_IT_number 2
_symmetry_cell_setting triclinic
_symmetry_Int_Tables_number 2
_symmetry_space_group_name_Hall '-P 1'
_symmetry_space_group_name_H-M 'P -1'
_atom_sites_solution_hydrogens geom
_atom_sites_solution_primary direct
_atom_sites_solution_secondary difmap
_audit_creation_date 'Mon Nov 24 20:56:01 2003'
_audit_creation_method SHELXL-97
_cell_angle_alpha 66.35(5)
_cell_angle_beta 76.66(5)
_cell_angle_gamma 71.03(6)
_cell_formula_units_Z 2
_cell_length_a 12.400(9)
_cell_length_b 16.827(12)
_cell_length_c 17.196(11)
_cell_measurement_reflns_used 13173
_cell_measurement_temperature 200
_cell_measurement_theta_max 27.5
_cell_measurement_theta_min 3.0?
_cell_volume 3087(4)
_computing_structure_refinement 'SHELXL-97 (Sheldrick, 1997)'
_computing_structure_solution 'SIR92 (Altomare et al., 1994)'
_diffrn_ambient_temperature 200
_diffrn_detector_area_resol_mean 10.00
_diffrn_measured_fraction_theta_full 0.995
_diffrn_measured_fraction_theta_max 0.995
_diffrn_measurement_device_type 'Rigaku RAXIS-RAPID Imaging Plate'
_diffrn_measurement_method \w
_diffrn_radiation_monochromator graphite
_diffrn_radiation_source 'fine-focus sealed tube'
_diffrn_radiation_type MoK\a
_diffrn_radiation_wavelength 0.71075
_diffrn_reflns_av_R_equivalents 0.1658
_diffrn_reflns_av_sigmaI/netI 0.3561
_diffrn_reflns_limit_h_max 16
_diffrn_reflns_limit_h_min -16
_diffrn_reflns_limit_k_max 21
_diffrn_reflns_limit_k_min -21
_diffrn_reflns_limit_l_max 22
_diffrn_reflns_limit_l_min -22
_diffrn_reflns_number 31216
_diffrn_reflns_theta_full 27.48
_diffrn_reflns_theta_max 27.48
_diffrn_reflns_theta_min 3.04
_exptl_absorpt_coefficient_mu 0.689
_exptl_absorpt_correction_T_max 0.980
_exptl_absorpt_correction_T_min 0.441
_exptl_absorpt_correction_type multi-scan
_exptl_absorpt_process_details '(Higashi, 1995)'
_exptl_crystal_colour colorless
_exptl_crystal_density_diffrn 1.450
_exptl_crystal_density_method 'not measured'
_exptl_crystal_description platelet
_exptl_crystal_F_000 1402
_exptl_crystal_size_max 0.200
_exptl_crystal_size_mid 0.100
_exptl_crystal_size_min 0.030
_refine_diff_density_max 0.795
_refine_diff_density_min -0.570
_refine_diff_density_rms 0.078
_refine_ls_extinction_method none
_refine_ls_goodness_of_fit_ref 0.814
_refine_ls_hydrogen_treatment mixed
_refine_ls_matrix_type full
_refine_ls_number_parameters 784
_refine_ls_number_reflns 14090
_refine_ls_number_restraints 0
_refine_ls_restrained_S_all 0.814
_refine_ls_R_factor_all 0.2447
_refine_ls_R_factor_gt 0.0655
_refine_ls_shift/su_max 0.001
_refine_ls_shift/su_mean 0.000
_refine_ls_structure_factor_coef Fsqd
_refine_ls_weighting_details 'calc w=1/[\s^2^(Fo^2^)+(0.0000P)^2^+0.0000P] where P=(Fo^2^+2Fc^2^)/3'
_refine_ls_weighting_scheme calc
_refine_ls_wR_factor_gt 0.0765
_refine_ls_wR_factor_ref 0.0949
_reflns_number_gt 3992
_reflns_number_total 14090
_reflns_threshold_expression I>2\s(I)
_cod_data_source_file ic048816esi20040826_044754_2.cif
_cod_data_source_block 2
_cod_original_sg_symbol_H-M 'P -1 '
_cod_database_code 4308843

loop_
_symmetry_equiv_pos_as_xyz
'x, y, z'
'-x, -y, -z'

loop_
_atom_site_label
_atom_site_type_symbol
_atom_site_fract_x
_atom_site_fract_y
_atom_site_fract_z
_atom_site_U_iso_or_equiv
_atom_site_adp_type
_atom_site_occupancy
_atom_site_symmetry_multiplicity
_atom_site_calc_flag
_atom_site_refinement_flags
_atom_site_disorder_assembly
_atom_site_disorder_group
Mn1 Mn 0.0000 0.0000 1.0000 0.0379(4) Uani 1 2 d S . .
Mn2 Mn 0.11054(8) 0.17581(6) 0.65224(5) 0.0362(3) Uani 1 1 d . . .
Mn3 Mn 0.39663(8) 0.27651(6) 0.34160(6) 0.0386(3) Uani 1 1 d . . .
Mn4 Mn 0.5000 0.5000 0.0000 0.0367(4) Uani 1 2 d S . .
O1 O 0.0254(3) 0.0767(3) 0.8639(2) 0.0422(11) Uani 1 1 d . . .
O2 O 0.0704(3) 0.2040(3) 0.7714(2) 0.0427(11) Uani 1 1 d . . .
O3 O 0.0731(3) 0.1070(3) 0.9935(2) 0.0478(11) Uani 1 1 d . . .
O4 O 0.1371(4) 0.2264(3) 0.8991(3) 0.0673(15) Uani 1 1 d . . .
O5 O 0.1739(3) 0.1455(2) 0.5342(2) 0.0377(11) Uani 1 1 d . . .
O6 O 0.2992(3) 0.1772(2) 0.4161(2) 0.0395(11) Uani 1 1 d . . .
O7 O 0.2113(3) 0.2730(2) 0.5765(2) 0.0416(11) Uani 1 1 d . . .
O8 O 0.3495(3) 0.2951(3) 0.4649(2) 0.0450(11) Uani 1 1 d . . .
O9 O 0.4266(3) 0.2772(3) 0.2101(2) 0.0422(11) Uani 1 1 d . . .
O10 O 0.4609(3) 0.3686(2) 0.0746(2) 0.0436(11) Uani 1 1 d . . .
O11 O 0.4854(3) 0.3836(2) 0.2666(2) 0.0407(11) Uani 1 1 d . . .
O12 O 0.5181(3) 0.4756(3) 0.1321(2) 0.0402(11) Uani 1 1 d . . .
O21 O 0.0262(3) 0.0666(2) 0.7135(2) 0.0437(11) Uani 1 1 d . . .
O31 O 0.2145(5) 0.1121(3) 0.3190(3) 0.1072(19) Uani 1 1 d . . .
O32 O 0.3447(4) 0.4348(3) -0.3356(3) 0.0716(14) Uani 1 1 d . . .
O33 O 0.3319(4) 0.4434(3) -0.1654(3) 0.0751(15) Uani 1 1 d . . .
O34 O 0.6055(4) 0.4015(3) 0.3837(2) 0.0662(13) Uani 1 1 d . . .
O35 O 0.5904(3) 0.5818(3) 0.4977(3) 0.0585(12) Uani 1 1 d . . .
O36 O 0.8201(4) 0.6542(3) 0.2836(3) 0.0857(16) Uani 1 1 d . . .
O37 O 0.1566(3) 0.9807(3) 0.2894(3) 0.0679(14) Uani 1 1 d . . .
O38 O 0.2225(4) 1.0641(3) 0.1161(3) 0.0782(15) Uani 1 1 d . . .
O39 O 0.3001(5) 1.2074(4) 0.1472(4) 0.140(2) Uani 1 1 d . . .
O40 O 0.2425(4) 1.2961(4) -0.0252(3) 0.126(2) Uani 1 1 d . . .
N11 N -0.3479(4) 0.1879(3) 0.9687(3) 0.0410(14) Uani 1 1 d . . .
N12 N -0.1829(4) 0.0880(3) 1.0061(3) 0.0420(14) Uani 1 1 d . . .
N31 N -0.2285(4) 0.3383(3) 0.5869(3) 0.0385(13) Uani 1 1 d . . .
N32 N -0.0450(4) 0.2769(3) 0.6037(3) 0.0375(13) Uani 1 1 d . . .
N51 N 0.4481(4) 0.0503(3) 0.7456(3) 0.0381(13) Uani 1 1 d . . .
N52 N 0.2778(4) 0.0876(3) 0.7049(3) 0.0384(14) Uani 1 1 d . . .
N111 N -0.0412(4) 0.5772(3) -0.3036(3) 0.0398(13) Uani 1 1 d . . .
N112 N -0.2269(4) 0.6226(3) -0.3120(3) 0.0420(14) Uani 1 1 d . . .
N131 N 0.2536(4) 0.8716(3) -0.3868(3) 0.0388(13) Uani 1 1 d . . .
N132 N 0.4397(4) 0.8179(3) -0.3821(3) 0.0384(13) Uani 1 1 d . . .
N151 N 0.1338(4) 0.6413(3) -0.0096(3) 0.0374(13) Uani 1 1 d . . .
N152 N 0.3127(4) 0.5666(3) 0.0200(3) 0.0410(13) Uani 1 1 d . . .
C1 C -0.4341(5) 0.2423(4) 0.8354(4) 0.0330(15) Uani 1 1 d . . .
C2 C -0.3981(5) 0.2994(4) 0.7566(4) 0.0336(15) Uani 1 1 d . . .
C3 C -0.3921(5) 0.2808(4) 0.6823(3) 0.0315(15) Uani 1 1 d . . .
C4 C -0.4116(5) 0.2006(4) 0.6885(4) 0.0405(16) Uani 1 1 d . . .
C5 C -0.4444(5) 0.1424(4) 0.7690(4) 0.0402(16) Uani 1 1 d . . .
C6 C -0.4602(5) 0.1655(4) 0.8417(4) 0.0381(16) Uani 1 1 d . . .
C11 C -0.4357(5) 0.2594(4) 0.9162(4) 0.0517(18) Uani 1 1 d . . .
H1 H -0.4203 0.3184 0.9006 0.062 Uiso 1 1 calc R . .
H2 H -0.5125 0.2610 0.9495 0.062 Uiso 1 1 calc R . .
C12 C -0.2411(6) 0.1511(4) 0.9422(4) 0.0468(18) Uani 1 1 d . . .
H3 H -0.2093 0.1679 0.8839 0.056 Uiso 1 1 calc R . .
C13 C -0.2587(6) 0.0842(4) 1.0789(4) 0.0450(18) Uani 1 1 d . . .
H4 H -0.2427 0.0454 1.1353 0.054 Uiso 1 1 calc R . .
C14 C -0.3608(6) 0.1453(4) 1.0570(4) 0.0467(18) Uani 1 1 d . . .
H5 H -0.4280 0.1566 1.0950 0.056 Uiso 1 1 calc R . .
C21 C -0.3663(5) 0.3838(4) 0.7472(3) 0.0475(17) Uani 1 1 d . . .
H6 H -0.4092 0.4054 0.7935 0.057 Uiso 1 1 calc R . .
H7 H -0.3855 0.4306 0.6921 0.057 Uiso 1 1 calc R . .
H8 H -0.2837 0.3693 0.7500 0.057 Uiso 1 1 calc R . .
C31 C -0.3517(5) 0.3428(4) 0.5961(3) 0.0446(17) Uani 1 1 d . . .
H9 H -0.3656 0.3266 0.5505 0.054 Uiso 1 1 calc R . .
H10 H -0.3974 0.4054 0.5882 0.054 Uiso 1 1 calc R . .
C32 C -0.1474(6) 0.2614(4) 0.6239(4) 0.0418(17) Uani 1 1 d . . .
H11 H -0.1626 0.2050 0.6589 0.050 Uiso 1 1 calc R . .
C33 C -0.0609(5) 0.3660(4) 0.5506(4) 0.0397(17) Uani 1 1 d . . .
H12 H -0.0015 0.3960 0.5256 0.048 Uiso 1 1 calc R . .
C34 C -0.1755(6) 0.4053(4) 0.5392(4) 0.0412(17) Uani 1 1 d . . .
H13 H -0.2098 0.4655 0.5057 0.049 Uiso 1 1 calc R . .
C41 C -0.3955(5) 0.1779(4) 0.6083(4) 0.062(2) Uani 1 1 d . . .
H14 H -0.4039 0.1171 0.6245 0.074 Uiso 1 1 calc R . .
H15 H -0.3187 0.1808 0.5780 0.074 Uiso 1 1 calc R . .
H16 H -0.4535 0.2212 0.5708 0.074 Uiso 1 1 calc R . .
C51 C -0.4508(5) 0.0501(4) 0.7785(4) 0.0541(18) Uani 1 1 d . . .
H17 H -0.3801 0.0223 0.7479 0.065 Uiso 1 1 calc R . .
H18 H -0.4522 0.0118 0.8398 0.065 Uiso 1 1 calc R . .
C52 C 0.3461(5) 0.1096(4) 0.7369(4) 0.0400(16) Uani 1 1 d . . .
H19 H 0.3249 0.1616 0.7518 0.048 Uiso 1 1 calc R . .
C53 C 0.3421(6) 0.0098(4) 0.6921(4) 0.0475(18) Uani 1 1 d . . .
H20 H 0.3166 -0.0230 0.6692 0.057 Uiso 1 1 calc R . .
C54 C 0.4474(6) -0.0135(4) 0.7168(4) 0.0509(19) Uani 1 1 d . . .
H21 H 0.5085 -0.0644 0.7144 0.061 Uiso 1 1 calc R . .
C61 C -0.5070(6) 0.1061(4) 0.9284(4) 0.066(2) Uani 1 1 d . . .
H22 H -0.5670 0.0848 0.9205 0.079 Uiso 1 1 calc R . .
H23 H -0.5392 0.1409 0.9662 0.079 Uiso 1 1 calc R . .
H24 H -0.4446 0.0544 0.9540 0.079 Uiso 1 1 calc R . .
C101 C 0.0763(5) 0.6495(4) -0.2652(4) 0.0372(16) Uani 1 1 d . . .
C102 C 0.0959(5) 0.7300(4) -0.3240(4) 0.0357(16) Uani 1 1 d . . .
C103 C 0.1039(5) 0.7938(4) -0.2944(4) 0.0328(15) Uani 1 1 d . . .
C104 C 0.0881(5) 0.7801(4) -0.2075(4) 0.0354(15) Uani 1 1 d . . .
C105 C 0.0602(5) 0.7017(4) -0.1508(4) 0.0356(16) Uani 1 1 d . . .
C106 C 0.0536(5) 0.6367(4) -0.1786(4) 0.0378(16) Uani 1 1 d . . .
C111 C 0.0758(5) 0.5759(4) -0.2942(4) 0.0533(19) Uani 1 1 d . . .
H25 H 0.1242 0.5822 -0.3498 0.064 Uiso 1 1 calc R . .
H26 H 0.1104 0.5170 -0.2523 0.064 Uiso 1 1 calc R . .
C112 C -0.1377(6) 0.6395(4) -0.2968(4) 0.0453(18) Uani 1 1 d . . .
H27 H -0.1424 0.6898 -0.2828 0.054 Uiso 1 1 calc R . .
C113 C -0.1807(6) 0.5454(4) -0.3294(4) 0.0485(19) Uani 1 1 d . . .
H28 H -0.2234 0.5157 -0.3428 0.058 Uiso 1 1 calc R . .
C114 C -0.0671(6) 0.5165(4) -0.3250(4) 0.0474(19) Uani 1 1 d . . .
H29 H -0.0157 0.4646 -0.3347 0.057 Uiso 1 1 calc R . .
C121 C 0.1140(5) 0.7490(4) -0.4223(3) 0.059(2) Uani 1 1 d . . .
H30 H 0.1946 0.7477 -0.4441 0.070 Uiso 1 1 calc R . .
H31 H 0.0651 0.8083 -0.4515 0.070 Uiso 1 1 calc R . .
H32 H 0.0935 0.7029 -0.4329 0.070 Uiso 1 1 calc R . .
C131 C 0.1269(5) 0.8819(4) -0.3591(4) 0.0472(18) Uani 1 1 d . . .
H33 H 0.0866 0.9010 -0.4097 0.057 Uiso 1 1 calc R . .
H34 H 0.0964 0.9290 -0.3333 0.057 Uiso 1 1 calc R . .
C132 C 0.3381(6) 0.8074(4) -0.3454(4) 0.0462(18) Uani 1 1 d . . .
H35 H 0.3259 0.7588 -0.2945 0.055 Uiso 1 1 calc R . .
C133 C 0.4195(6) 0.8962(4) -0.4539(4) 0.0468(18) Uani 1 1 d . . .
H36 H 0.4770 0.9222 -0.4933 0.056 Uiso 1 1 calc R . .
C134 C 0.3038(6) 0.9296(4) -0.4587(4) 0.0433(17) Uani 1 1 d . . .
H37 H 0.2659 0.9812 -0.5018 0.052 Uiso 1 1 calc R . .
C141 C 0.1086(5) 0.8449(4) -0.1747(4) 0.057(2) Uani 1 1 d . . .
H38 H 0.0350 0.8778 -0.1529 0.069 Uiso 1 1 calc R . .
H39 H 0.1463 0.8876 -0.2214 0.069 Uiso 1 1 calc R . .
H40 H 0.1578 0.8112 -0.1285 0.069 Uiso 1 1 calc R . .
C151 C 0.0328(5) 0.6908(4) -0.0553(3) 0.0470(18) Uani 1 1 d . . .
H41 H 0.0032 0.7510 -0.0503 0.056 Uiso 1 1 calc R . .
H42 H -0.0281 0.6586 -0.0285 0.056 Uiso 1 1 calc R . .
C152 C 0.2421(5) 0.6070(4) -0.0400(4) 0.0472(18) Uani 1 1 d . . .
H43 H 0.2651 0.6112 -0.0979 0.057 Uiso 1 1 calc R . .
C153 C 0.2443(6) 0.5745(4) 0.0929(4) 0.0483(18) Uani 1 1 d . . .
H44 H 0.2694 0.5505 0.1479 0.058 Uiso 1 1 calc R . .
C154 C 0.1353(6) 0.6217(4) 0.0751(4) 0.0459(18) Uani 1 1 d . . .
H45 H 0.0724 0.6379 0.1142 0.055 Uiso 1 1 calc R . .
C161 C 0.0252(6) 0.5503(4) -0.1134(4) 0.063(2) Uani 1 1 d . . .
H46 H -0.0482 0.5654 -0.0792 0.076 Uiso 1 1 calc R . .
H47 H 0.0859 0.5167 -0.0758 0.076 Uiso 1 1 calc R . .
H48 H 0.0195 0.5134 -0.1435 0.076 Uiso 1 1 calc R . .
C201 C 0.0590(5) 0.1457(4) 0.8458(4) 0.0346(16) Uani 1 1 d . . .
C202 C 0.0929(6) 0.1636(5) 0.9184(4) 0.0514(19) Uani 1 1 d . . .
C203 C 0.2455(5) 0.1875(4) 0.4861(4) 0.0362(16) Uani 1 1 d . . .
C204 C 0.2708(5) 0.2584(4) 0.5110(4) 0.0321(15) Uani 1 1 d . . .
C205 C 0.4544(5) 0.3468(4) 0.1545(4) 0.0354(15) Uani 1 1 d . . .
C206 C 0.4896(5) 0.4064(4) 0.1875(4) 0.0347(15) Uani 1 1 d . . .

loop_
_atom_site_aniso_label
_atom_site_aniso_U_11
_atom_site_aniso_U_22
_atom_site_aniso_U_33
_atom_site_aniso_U_23
_atom_site_aniso_U_13
_atom_site_aniso_U_12
Mn1 0.0373(9) 0.0452(10) 0.0282(8) -0.0079(7) -0.0031(7) -0.0138(8)
Mn2 0.0305(6) 0.0458(7) 0.0319(6) -0.0112(5) -0.0014(5) -0.0140(5)
Mn3 0.0352(6) 0.0502(7) 0.0334(6) -0.0132(5) 0.0027(5) -0.0217(5)
Mn4 0.0344(9) 0.0457(10) 0.0287(8) -0.0095(7) -0.0040(7) -0.0129(8)
O1 0.043(3) 0.050(3) 0.037(2) -0.014(2) -0.002(2) -0.020(2)
O2 0.049(3) 0.037(3) 0.043(3) -0.013(2) 0.003(2) -0.020(2)
O3 0.050(3) 0.054(3) 0.040(3) -0.020(2) -0.010(2) -0.007(2)
O4 0.087(4) 0.081(4) 0.058(3) -0.032(3) 0.003(3) -0.051(3)
O5 0.040(3) 0.038(3) 0.038(2) -0.013(2) 0.005(2) -0.021(2)
O6 0.038(3) 0.043(3) 0.036(2) -0.011(2) 0.007(2) -0.021(2)
O7 0.042(3) 0.042(3) 0.042(3) -0.016(2) -0.003(2) -0.012(2)
O8 0.038(3) 0.064(3) 0.046(3) -0.018(2) 0.002(2) -0.035(2)
O9 0.052(3) 0.049(3) 0.029(2) -0.009(2) 0.000(2) -0.026(2)
O10 0.054(3) 0.045(3) 0.034(2) -0.009(2) -0.009(2) -0.019(2)
O11 0.042(3) 0.049(3) 0.030(2) -0.013(2) -0.004(2) -0.013(2)
O12 0.041(3) 0.047(3) 0.030(2) -0.009(2) 0.002(2) -0.018(2)
O21 0.046(3) 0.039(3) 0.039(2) -0.002(2) -0.001(2) -0.020(2)
O31 0.135(5) 0.103(4) 0.119(4) -0.058(4) -0.038(4) -0.037(4)
O32 0.066(3) 0.070(3) 0.088(3) -0.035(3) -0.014(3) -0.016(3)
O33 0.065(3) 0.106(4) 0.079(3) -0.053(3) 0.000(3) -0.033(3)
O34 0.077(4) 0.075(3) 0.051(3) -0.016(3) -0.015(3) -0.029(3)
O35 0.048(3) 0.052(3) 0.085(3) -0.024(3) -0.022(2) -0.015(2)
O36 0.065(4) 0.062(3) 0.137(4) -0.038(3) -0.003(3) -0.029(3)
O37 0.049(3) 0.073(3) 0.089(3) -0.025(3) -0.018(3) -0.024(3)
O38 0.075(4) 0.089(4) 0.072(3) -0.027(3) -0.021(3) -0.017(3)
O39 0.147(6) 0.130(5) 0.200(6) -0.079(5) -0.013(5) -0.087(5)
O40 0.064(4) 0.248(7) 0.098(4) -0.090(5) 0.001(3) -0.052(5)
N11 0.037(4) 0.049(4) 0.035(3) -0.019(3) -0.006(3) -0.002(3)
N12 0.037(3) 0.055(4) 0.034(3) -0.019(3) 0.001(3) -0.012(3)
N31 0.030(3) 0.036(3) 0.040(3) -0.003(3) -0.010(3) -0.006(3)
N32 0.030(3) 0.040(4) 0.036(3) -0.009(3) -0.001(3) -0.008(3)
N51 0.031(3) 0.039(3) 0.051(3) -0.016(3) -0.015(3) -0.009(3)
N52 0.035(3) 0.047(4) 0.042(3) -0.013(3) -0.017(3) -0.017(3)
N111 0.036(3) 0.038(3) 0.049(3) -0.020(3) -0.001(3) -0.011(3)
N112 0.044(4) 0.038(4) 0.051(4) -0.019(3) -0.009(3) -0.013(3)
N131 0.036(3) 0.039(3) 0.039(3) -0.011(3) -0.004(3) -0.009(3)
N132 0.033(3) 0.043(4) 0.038(3) -0.013(3) -0.004(3) -0.009(3)
N151 0.024(3) 0.052(3) 0.033(3) -0.019(3) -0.005(3) 0.002(3)
N152 0.035(3) 0.050(4) 0.035(3) -0.009(3) -0.008(3) -0.011(3)
C1 0.027(4) 0.033(4) 0.039(4) -0.015(3) -0.010(3) -0.001(3)
C2 0.023(3) 0.027(4) 0.054(4) -0.019(3) -0.001(3) -0.007(3)
C3 0.021(3) 0.040(4) 0.022(3) 0.000(3) -0.005(3) -0.005(3)
C4 0.021(4) 0.048(5) 0.055(4) -0.021(4) -0.013(3) -0.003(3)
C5 0.035(4) 0.023(4) 0.058(5) 0.000(4) -0.015(4) -0.013(3)
C6 0.028(4) 0.041(4) 0.034(4) 0.000(3) -0.010(3) -0.008(3)
C11 0.044(4) 0.055(5) 0.041(4) -0.013(4) -0.004(4) 0.000(4)
C12 0.043(5) 0.061(5) 0.038(4) -0.016(4) -0.006(4) -0.016(4)
C13 0.057(5) 0.048(5) 0.033(4) -0.015(4) 0.001(4) -0.021(4)
C14 0.042(4) 0.061(5) 0.038(4) -0.020(4) -0.003(4) -0.012(4)
C21 0.051(4) 0.051(4) 0.047(4) -0.015(4) -0.008(3) -0.023(4)
C31 0.047(4) 0.046(4) 0.040(4) -0.004(3) -0.014(3) -0.018(4)
C32 0.044(4) 0.034(4) 0.032(4) 0.001(3) -0.004(3) -0.006(4)
C33 0.044(4) 0.037(4) 0.045(4) -0.018(4) 0.002(3) -0.020(4)
C34 0.052(5) 0.033(4) 0.037(4) -0.008(3) -0.006(3) -0.014(4)
C41 0.054(5) 0.077(5) 0.072(5) -0.054(5) -0.022(4) 0.005(4)
C51 0.051(5) 0.041(4) 0.080(5) -0.018(4) -0.025(4) -0.016(4)
C52 0.039(4) 0.038(4) 0.045(4) -0.016(4) -0.012(3) -0.005(4)
C53 0.056(5) 0.043(4) 0.061(4) -0.030(4) -0.011(4) -0.017(4)
C54 0.044(5) 0.061(5) 0.064(5) -0.035(4) -0.013(4) -0.013(4)
C61 0.075(5) 0.057(5) 0.056(5) 0.003(4) 0.000(4) -0.040(4)
C101 0.037(4) 0.040(4) 0.041(4) -0.016(4) -0.006(3) -0.015(3)
C102 0.024(4) 0.041(4) 0.042(4) -0.018(4) -0.002(3) -0.004(3)
C103 0.025(4) 0.022(4) 0.045(4) -0.007(3) -0.004(3) -0.005(3)
C104 0.025(4) 0.043(4) 0.042(4) -0.025(4) -0.005(3) -0.001(3)
C105 0.029(4) 0.050(4) 0.028(4) -0.017(3) -0.003(3) -0.009(3)
C106 0.031(4) 0.043(4) 0.036(4) -0.001(4) -0.004(3) -0.021(3)
C111 0.039(4) 0.049(5) 0.078(5) -0.035(4) 0.003(4) -0.009(4)
C112 0.041(4) 0.050(5) 0.056(4) -0.041(4) -0.006(4) 0.002(4)
C113 0.057(5) 0.043(5) 0.059(5) -0.018(4) -0.012(4) -0.026(4)
C114 0.054(5) 0.034(4) 0.063(5) -0.026(4) 0.001(4) -0.017(4)
C121 0.069(5) 0.074(5) 0.039(4) -0.025(4) -0.006(4) -0.021(4)
C131 0.033(4) 0.054(5) 0.053(4) -0.023(4) -0.009(3) -0.001(4)
C132 0.035(4) 0.045(5) 0.046(4) -0.003(4) -0.002(4) -0.014(4)
C133 0.061(5) 0.054(5) 0.036(4) -0.018(4) 0.004(4) -0.034(4)
C134 0.059(5) 0.044(4) 0.028(4) -0.006(3) -0.006(4) -0.023(4)
C141 0.054(5) 0.070(5) 0.069(5) -0.043(4) -0.026(4) -0.008(4)
C151 0.031(4) 0.068(5) 0.032(4) -0.012(4) -0.004(3) -0.007(4)
C152 0.042(5) 0.054(5) 0.029(4) -0.005(4) -0.001(3) -0.005(4)
C153 0.049(5) 0.074(5) 0.031(4) -0.026(4) 0.002(4) -0.024(4)
C154 0.046(5) 0.068(5) 0.040(4) -0.033(4) 0.004(4) -0.023(4)
C161 0.076(6) 0.067(5) 0.049(4) -0.008(4) 0.004(4) -0.045(4)
C201 0.036(4) 0.031(4) 0.036(4) -0.015(4) -0.003(3) -0.005(3)
C202 0.045(5) 0.067(6) 0.039(4) -0.021(4) -0.005(4) -0.006(4)
C203 0.034(4) 0.036(4) 0.031(4) -0.007(3) -0.009(3) -0.002(3)
C204 0.032(4) 0.034(4) 0.033(4) -0.016(3) 0.000(3) -0.011(3)
C205 0.036(4) 0.039(4) 0.033(4) -0.012(4) -0.005(3) -0.013(3)
C206 0.022(3) 0.040(4) 0.042(4) -0.013(4) -0.006(3) -0.006(3)

loop_
_atom_type_symbol
_atom_type_description
_atom_type_scat_dispersion_real
_atom_type_scat_dispersion_imag
_atom_type_scat_source
Mn Mn 0.3368 0.7283 'International Tables Vol C Tables 4.2.6.8 and 6.1.1.4'
O O 0.0106 0.0060 'International Tables Vol C Tables 4.2.6.8 and 6.1.1.4'
N N 0.0061 0.0033 'International Tables Vol C Tables 4.2.6.8 and 6.1.1.4'
C C 0.0033 0.0016 'International Tables Vol C Tables 4.2.6.8 and 6.1.1.4'
H H 0.0000 0.0000 'International Tables Vol C Tables 4.2.6.8 and 6.1.1.4'

loop_
_geom_angle_atom_site_label_1
_geom_angle_atom_site_label_2
_geom_angle_atom_site_label_3
_geom_angle
_geom_angle_site_symmetry_1
_geom_angle_site_symmetry_3
_geom_angle_publ_flag
O1 Mn1 O1 180.0 2_557 . ?
O1 Mn1 O3 104.21(15) 2_557 . ?
O1 Mn1 O3 75.79(15) . . ?
O1 Mn1 O3 75.79(15) 2_557 2_557 ?
O1 Mn1 O3 104.21(15) . 2_557 ?
O3 Mn1 O3 179.999(2) . 2_557 ?
O1 Mn1 N12 89.44(17) 2_557 2_557 ?
O1 Mn1 N12 90.56(17) . 2_557 ?
O3 Mn1 N12 87.70(16) . 2_557 ?
O3 Mn1 N12 92.30(16) 2_557 2_557 ?
O1 Mn1 N12 90.56(18) 2_557 . ?
O1 Mn1 N12 89.44(17) . . ?
O3 Mn1 N12 92.30(16) . . ?
O3 Mn1 N12 87.70(17) 2_557 . ?
N12 Mn1 N12 179.999(1) 2_557 . ?
O21 Mn2 N32 94.19(18) . . ?
O21 Mn2 O7 170.38(13) . . ?
N32 Mn2 O7 89.66(18) . . ?
O21 Mn2 O2 89.79(15) . . ?
N32 Mn2 O2 91.07(17) . . ?
O7 Mn2 O2 98.96(15) . . ?
O21 Mn2 O5 94.24(14) . . ?
N32 Mn2 O5 94.76(16) . . ?
O7 Mn2 O5 76.63(14) . . ?
O2 Mn2 O5 172.64(15) . . ?
O21 Mn2 N52 92.66(18) . . ?
N32 Mn2 N52 171.63(18) . . ?
O7 Mn2 N52 84.33(17) . . ?
O2 Mn2 N52 84.14(17) . . ?
O5 Mn2 N52 89.51(17) . . ?
O6 Mn3 O8 77.08(14) . . ?
O6 Mn3 N132 93.15(19) . 2_665 ?
O8 Mn3 N132 90.80(17) . 2_665 ?
O6 Mn3 O9 105.78(15) . . ?
O8 Mn3 O9 171.60(16) . . ?
N132 Mn3 O9 96.87(17) 2_665 . ?
O6 Mn3 O11 176.45(14) . . ?
O8 Mn3 O11 101.44(15) . . ?
N132 Mn3 O11 90.09(18) 2_665 . ?
O9 Mn3 O11 75.23(15) . . ?
O6 Mn3 N112 86.93(18) . 2_565 ?
O8 Mn3 N112 83.37(17) . 2_565 ?
N132 Mn3 N112 174.00(17) 2_665 2_565 ?
O9 Mn3 N112 88.87(17) . 2_565 ?
O11 Mn3 N112 89.70(18) . 2_565 ?
O12 Mn4 O12 180.0 . 2_665 ?
O12 Mn4 O10 75.62(14) . . ?
O12 Mn4 O10 104.38(14) 2_665 . ?
O12 Mn4 O10 104.38(14) . 2_665 ?
O12 Mn4 O10 75.62(14) 2_665 2_665 ?
O10 Mn4 O10 179.999(1) . 2_665 ?
O12 Mn4 N152 89.50(17) . 2_665 ?
O12 Mn4 N152 90.50(17) 2_665 2_665 ?
O10 Mn4 N152 91.47(17) . 2_665 ?
O10 Mn4 N152 88.53(17) 2_665 2_665 ?
O12 Mn4 N152 90.50(17) . . ?
O12 Mn4 N152 89.50(17) 2_665 . ?
O10 Mn4 N152 88.53(17) . . ?
O10 Mn4 N152 91.47(17) 2_665 . ?
N152 Mn4 N152 180.0 2_665 . ?
C201 O1 Mn1 114.8(4) . . ?
C201 O2 Mn2 124.6(3) . . ?
C202 O3 Mn1 116.0(4) . . ?
C203 O5 Mn2 113.0(3) . . ?
C203 O6 Mn3 113.1(4) . . ?
C204 O7 Mn2 113.9(3) . . ?
C204 O8 Mn3 112.6(3) . . ?
C205 O9 Mn3 113.6(3) . . ?
C205 O10 Mn4 114.2(4) . . ?
C206 O11 Mn3 114.0(4) . . ?
C206 O12 Mn4 114.9(4) . . ?
C12 N11 C14 105.8(5) . . ?
C12 N11 C11 127.7(5) . . ?
C14 N11 C11 126.5(5) . . ?
C12 N12 C13 105.3(5) . . ?
C12 N12 Mn1 129.0(4) . . ?
C13 N12 Mn1 125.7(5) . . ?
C34 N31 C32 108.9(5) . . ?
C34 N31 C31 127.5(5) . . ?
C32 N31 C31 123.5(5) . . ?
C32 N32 C33 106.1(5) . . ?
C32 N32 Mn2 123.5(4) . . ?
C33 N32 Mn2 130.5(4) . . ?
C52 N51 C54 107.3(5) . . ?
C52 N51 C51 129.1(5) . 1_655 ?
C54 N51 C51 123.5(5) . 1_655 ?
C52 N52 C53 104.8(5) . . ?
C52 N52 Mn2 126.9(4) . . ?
C53 N52 Mn2 126.7(4) . . ?
C112 N111 C114 107.7(5) . . ?
C112 N111 C111 126.5(5) . . ?
C114 N111 C111 125.7(5) . . ?
C112 N112 C113 104.0(5) . . ?
C112 N112 Mn3 124.6(4) . 2_565 ?
C113 N112 Mn3 128.8(5) . 2_565 ?
C132 N131 C134 107.3(5) . . ?
C132 N131 C131 126.3(5) . . ?
C134 N131 C131 126.4(6) . . ?
C132 N132 C133 105.2(5) . . ?
C132 N132 Mn3 125.5(5) . 2_665 ?
C133 N132 Mn3 129.1(4) . 2_665 ?
C152 N151 C154 106.1(5) . . ?
C152 N151 C151 129.0(5) . . ?
C154 N151 C151 124.9(5) . . ?
C152 N152 C153 104.4(5) . . ?
C152 N152 Mn4 125.4(4) . . ?
C153 N152 Mn4 130.2(4) . . ?
C2 C1 C6 120.1(5) . . ?
C2 C1 C11 119.9(5) . . ?
C6 C1 C11 119.7(5) . . ?
C1 C2 C3 119.6(5) . . ?
C1 C2 C21 121.7(5) . . ?
C3 C2 C21 118.7(5) . . ?
C4 C3 C2 120.6(5) . . ?
C4 C3 C31 119.5(5) . . ?
C2 C3 C31 119.6(5) . . ?
C5 C4 C3 118.8(5) . . ?
C5 C4 C41 121.2(6) . . ?
C3 C4 C41 120.0(6) . . ?
C4 C5 C6 120.1(5) . . ?
C4 C5 C51 119.3(6) . . ?
C6 C5 C51 120.3(6) . . ?
C1 C6 C5 120.5(5) . . ?
C1 C6 C61 119.5(5) . . ?
C5 C6 C61 120.0(6) . . ?
N11 C11 C1 110.1(4) . . ?
N11 C11 H1 109.6 . . ?
C1 C11 H1 109.6 . . ?
N11 C11 H2 109.6 . . ?
C1 C11 H2 109.6 . . ?
H1 C11 H2 108.1 . . ?
N11 C12 N12 113.0(5) . . ?
N11 C12 H3 123.5 . . ?
N12 C12 H3 123.5 . . ?
C14 C13 N12 108.9(6) . . ?
C14 C13 H4 125.6 . . ?
N12 C13 H4 125.6 . . ?
C13 C14 N11 107.1(6) . . ?
C13 C14 H5 126.4 . . ?
N11 C14 H5 126.4 . . ?
C2 C21 H6 109.5 . . ?
C2 C21 H7 109.5 . . ?
H6 C21 H7 109.5 . . ?
C2 C21 H8 109.5 . . ?
H6 C21 H8 109.5 . . ?
H7 C21 H8 109.5 . . ?
N31 C31 C3 112.6(5) . . ?
N31 C31 H9 109.1 . . ?
C3 C31 H9 109.1 . . ?
N31 C31 H10 109.1 . . ?
C3 C31 H10 109.1 . . ?
H9 C31 H10 107.8 . . ?
N32 C32 N31 110.1(6) . . ?
N32 C32 H11 124.9 . . ?
N31 C32 H11 124.9 . . ?
C34 C33 N32 110.3(5) . . ?
C34 C33 H12 124.9 . . ?
N32 C33 H12 124.9 . . ?
N31 C34 C33 104.6(6) . . ?
N31 C34 H13 127.7 . . ?
C33 C34 H13 127.7 . . ?
C4 C41 H14 109.5 . . ?
C4 C41 H15 109.5 . . ?
H14 C41 H15 109.5 . . ?
C4 C41 H16 109.5 . . ?
H14 C41 H16 109.5 . . ?
H15 C41 H16 109.5 . . ?
N51 C51 C5 114.8(5) 1_455 . ?
N51 C51 H17 108.6 1_455 . ?
C5 C51 H17 108.6 . . ?
N51 C51 H18 108.6 1_455 . ?
C5 C51 H18 108.6 . . ?
H17 C51 H18 107.5 . . ?
N52 C52 N51 111.9(5) . . ?
N52 C52 H19 124.1 . . ?
N51 C52 H19 124.1 . . ?
C54 C53 N52 109.8(5) . . ?
C54 C53 H20 125.1 . . ?
N52 C53 H20 125.1 . . ?
C53 C54 N51 106.2(6) . . ?
C53 C54 H21 126.9 . . ?
N51 C54 H21 126.9 . . ?
C6 C61 H22 109.5 . . ?
C6 C61 H23 109.5 . . ?
H22 C61 H23 109.5 . . ?
C6 C61 H24 109.5 . . ?
H22 C61 H24 109.5 . . ?
H23 C61 H24 109.5 . . ?
C102 C101 C106 119.9(5) . . ?
C102 C101 C111 120.8(5) . . ?
C106 C101 C111 119.3(6) . . ?
C101 C102 C103 119.0(5) . . ?
C101 C102 C121 121.3(5) . . ?
C103 C102 C121 119.6(5) . . ?
C104 C103 C102 121.8(6) . . ?
C104 C103 C131 119.2(5) . . ?
C102 C103 C131 119.0(5) . . ?
C105 C104 C103 117.6(5) . . ?
C105 C104 C141 120.5(5) . . ?
C103 C104 C141 121.8(6) . . ?
C104 C105 C106 121.7(5) . . ?
C104 C105 C151 117.2(5) . . ?
C106 C105 C151 121.1(6) . . ?
C105 C106 C101 119.7(6) . . ?
C105 C106 C161 119.8(5) . . ?
C101 C106 C161 120.5(5) . . ?
N111 C111 C101 113.3(5) . . ?
N111 C111 H25 108.9 . . ?
C101 C111 H25 108.9 . . ?
N111 C111 H26 108.9 . . ?
C101 C111 H26 108.9 . . ?
H25 C111 H26 107.7 . . ?
N111 C112 N112 111.5(5) . . ?
N111 C112 H27 124.2 . . ?
N112 C112 H27 124.2 . . ?
C114 C113 N112 111.3(6) . . ?
C114 C113 H28 124.3 . . ?
N112 C113 H28 124.3 . . ?
C113 C114 N111 105.4(6) . . ?
C113 C114 H29 127.3 . . ?
N111 C114 H29 127.3 . . ?
C102 C121 H30 109.5 . . ?
C102 C121 H31 109.5 . . ?
H30 C121 H31 109.5 . . ?
C102 C121 H32 109.5 . . ?
H30 C121 H32 109.5 . . ?
H31 C121 H32 109.5 . . ?
N131 C131 C103 111.0(5) . . ?
N131 C131 H33 109.4 . . ?
C103 C131 H33 109.4 . . ?
N131 C131 H34 109.4 . . ?
C103 C131 H34 109.4 . . ?
H33 C131 H34 108.0 . . ?
N132 C132 N131 112.9(6) . . ?
N132 C132 H35 123.5 . . ?
N131 C132 H35 123.5 . . ?
C134 C133 N132 109.4(6) . . ?
C134 C133 H36 125.3 . . ?
N132 C133 H36 125.3 . . ?
C133 C134 N131 105.1(6) . . ?
C133 C134 H37 127.5 . . ?
N131 C134 H37 127.5 . . ?
C104 C141 H38 109.5 . . ?
C104 C141 H39 109.5 . . ?
H38 C141 H39 109.5 . . ?
C104 C141 H40 109.5 . . ?
H38 C141 H40 109.5 . . ?
H39 C141 H40 109.5 . . ?
N151 C151 C105 111.9(5) . . ?
N151 C151 H41 109.2 . . ?
C105 C151 H41 109.2 . . ?
N151 C151 H42 109.2 . . ?
C105 C151 H42 109.2 . . ?
H41 C151 H42 107.9 . . ?
N152 C152 N151 112.5(5) . . ?
N152 C152 H43 123.8 . . ?
N151 C152 H43 123.8 . . ?
C154 C153 N152 110.1(6) . . ?
C154 C153 H44 124.9 . . ?
N152 C153 H44 124.9 . . ?
C153 C154 N151 106.8(5) . . ?
C153 C154 H45 126.6 . . ?
N151 C154 H45 126.6 . . ?
C106 C161 H46 109.5 . . ?
C106 C161 H47 109.5 . . ?
H46 C161 H47 109.5 . . ?
C106 C161 H48 109.5 . . ?
H46 C161 H48 109.5 . . ?
H47 C161 H48 109.5 . . ?
O1 C201 O2 125.5(6) . . ?
O1 C201 C202 119.5(6) . . ?
O2 C201 C202 115.0(6) . . ?
O4 C202 O3 127.3(6) . . ?
O4 C202 C201 119.1(6) . . ?
O3 C202 C201 113.5(6) . . ?
O5 C203 O6 124.4(5) . . ?
O5 C203 C204 118.8(5) . . ?
O6 C203 C204 116.8(5) . . ?
O7 C204 O8 126.0(5) . . ?
O7 C204 C203 116.4(5) . . ?
O8 C204 C203 117.6(5) . . ?
O10 C205 O9 125.4(5) . . ?
O10 C205 C206 117.4(5) . . ?
O9 C205 C206 117.1(5) . . ?
O11 C206 O12 125.4(5) . . ?
O11 C206 C205 117.4(5) . . ?
O12 C206 C205 117.2(5) . . ?

loop_
_geom_bond_atom_site_label_1
_geom_bond_atom_site_label_2
_geom_bond_distance
_geom_bond_site_symmetry_2
_geom_bond_publ_flag
Mn1 O1 2.178(4) 2_557 ?
Mn1 O1 2.178(4) . ?
Mn1 O3 2.220(4) . ?
Mn1 O3 2.220(4) 2_557 ?
Mn1 N12 2.276(5) 2_557 ?
Mn1 N12 2.276(5) . ?
Mn2 O21 2.184(4) . ?
Mn2 N32 2.187(5) . ?
Mn2 O7 2.191(4) . ?
Mn2 O2 2.197(4) . ?
Mn2 O5 2.198(4) . ?
Mn2 N52 2.261(5) . ?
Mn3 O6 2.185(4) . ?
Mn3 O8 2.185(4) . ?
Mn3 N132 2.190(5) 2_665 ?
Mn3 O9 2.201(4) . ?
Mn3 O11 2.213(4) . ?
Mn3 N112 2.247(6) 2_565 ?
Mn4 O12 2.192(4) . ?
Mn4 O12 2.192(4) 2_665 ?
Mn4 O10 2.214(4) . ?
Mn4 O10 2.214(4) 2_665 ?
Mn4 N152 2.241(5) 2_665 ?
Mn4 N152 2.241(5) . ?
O1 C201 1.260(6) . ?
O2 C201 1.273(6) . ?
O3 C202 1.286(7) . ?
O4 C202 1.242(7) . ?
O5 C203 1.254(6) . ?
O6 C203 1.283(5) . ?
O7 C204 1.264(5) . ?
O8 C204 1.266(6) . ?
O9 C205 1.271(6) . ?
O10 C205 1.261(6) . ?
O11 C206 1.251(6) . ?
O12 C206 1.269(6) . ?
N11 C12 1.326(7) . ?
N11 C14 1.392(7) . ?
N11 C11 1.477(7) . ?
N12 C12 1.337(7) . ?
N12 C13 1.374(6) . ?
N31 C34 1.367(6) . ?
N31 C32 1.371(7) . ?
N31 C31 1.479(7) . ?
N32 C32 1.319(7) . ?
N32 C33 1.383(7) . ?
N51 C52 1.329(7) . ?
N51 C54 1.354(6) . ?
N51 C51 1.488(7) 1_655 ?
N52 C52 1.319(6) . ?
N52 C53 1.367(6) . ?
N111 C112 1.328(7) . ?
N111 C114 1.361(6) . ?
N111 C111 1.488(7) . ?
N112 C112 1.332(7) . ?
N112 C113 1.361(6) . ?
N112 Mn3 2.247(6) 2_565 ?
N131 C132 1.328(7) . ?
N131 C134 1.393(6) . ?
N131 C131 1.506(7) . ?
N132 C132 1.305(7) . ?
N132 C133 1.395(7) . ?
N132 Mn3 2.190(5) 2_665 ?
N151 C152 1.351(6) . ?
N151 C154 1.362(6) . ?
N151 C151 1.459(7) . ?
N152 C152 1.327(7) . ?
N152 C153 1.370(6) . ?
C1 C2 1.384(7) . ?
C1 C6 1.389(7) . ?
C1 C11 1.522(6) . ?
C2 C3 1.414(6) . ?
C2 C21 1.532(7) . ?
C3 C4 1.405(7) . ?
C3 C31 1.514(7) . ?
C4 C5 1.398(7) . ?
C4 C41 1.529(6) . ?
C5 C6 1.407(7) . ?
C5 C51 1.523(7) . ?
C6 C61 1.530(7) . ?
C11 H1 0.9900 . ?
C11 H2 0.9900 . ?
C12 H3 0.9500 . ?
C13 C14 1.366(8) . ?
C13 H4 0.9500 . ?
C14 H5 0.9500 . ?
C21 H6 0.9800 . ?
C21 H7 0.9800 . ?
C21 H8 0.9800 . ?
C31 H9 0.9900 . ?
C31 H10 0.9900 . ?
C32 H11 0.9500 . ?
C33 C34 1.382(8) . ?
C33 H12 0.9500 . ?
C34 H13 0.9500 . ?
C41 H14 0.9800 . ?
C41 H15 0.9800 . ?
C41 H16 0.9800 . ?
C51 N51 1.489(7) 1_455 ?
C51 H17 0.9900 . ?
C51 H18 0.9900 . ?
C52 H19 0.9500 . ?
C53 C54 1.352(8) . ?
C53 H20 0.9500 . ?
C54 H21 0.9500 . ?
C61 H22 0.9800 . ?
C61 H23 0.9800 . ?
C61 H24 0.9800 . ?
C101 C102 1.385(7) . ?
C101 C106 1.391(7) . ?
C101 C111 1.511(7) . ?
C102 C103 1.398(7) . ?
C102 C121 1.564(7) . ?
C103 C104 1.394(7) . ?
C103 C131 1.523(7) . ?
C104 C105 1.385(7) . ?
C104 C141 1.521(6) . ?
C105 C106 1.388(7) . ?
C105 C151 1.546(7) . ?
C106 C161 1.529(7) . ?
C111 H25 0.9900 . ?
C111 H26 0.9900 . ?
C112 H27 0.9500 . ?
C113 C114 1.342(8) . ?
C113 H28 0.9500 . ?
C114 H29 0.9500 . ?
C121 H30 0.9800 . ?
C121 H31 0.9800 . ?
C121 H32 0.9800 . ?
C131 H33 0.9900 . ?
C131 H34 0.9900 . ?
C132 H35 0.9500 . ?
C133 C134 1.369(8) . ?
C133 H36 0.9500 . ?
C134 H37 0.9500 . ?
C141 H38 0.9800 . ?
C141 H39 0.9800 . ?
C141 H40 0.9800 . ?
C151 H41 0.9900 . ?
C151 H42 0.9900 . ?
C152 H43 0.9500 . ?
C153 C154 1.360(8) . ?
C153 H44 0.9500 . ?
C154 H45 0.9500 . ?
C161 H46 0.9800 . ?
C161 H47 0.9800 . ?
C161 H48 0.9800 . ?
C201 C202 1.566(8) . ?
C203 C204 1.555(7) . ?
C205 C206 1.540(7) . ?

loop_
_geom_torsion_atom_site_label_1
_geom_torsion_atom_site_label_2
_geom_torsion_atom_site_label_3
_geom_torsion_atom_site_label_4
_geom_torsion
_geom_torsion_site_symmetry_1
_geom_torsion_site_symmetry_2
_geom_torsion_site_symmetry_3
_geom_torsion_site_symmetry_4
_geom_torsion_publ_flag
O1 Mn1 O1 C201 -176(6) 2_557 . . . ?
O3 Mn1 O1 C201 -5.0(4) . . . . ?
O3 Mn1 O1 C201 175.0(4) 2_557 . . . ?
N12 Mn1 O1 C201 -92.5(4) 2_557 . . . ?
N12 Mn1 O1 C201 87.5(4) . . . . ?
O21 Mn2 O2 C201 28.5(5) . . . . ?
N32 Mn2 O2 C201 122.7(5) . . . . ?
O7 Mn2 O2 C201 -147.5(5) . . . . ?
O5 Mn2 O2 C201 -94.8(12) . . . . ?
N52 Mn2 O2 C201 -64.2(5) . . . . ?
O1 Mn1 O3 C202 -178.1(4) 2_557 . . . ?
O1 Mn1 O3 C202 1.9(4) . . . . ?
O3 Mn1 O3 C202 -73(5) 2_557 . . . ?
N12 Mn1 O3 C202 93.1(4) 2_557 . . . ?
N12 Mn1 O3 C202 -86.9(4) . . . . ?
O21 Mn2 O5 C203 -168.9(4) . . . . ?
N32 Mn2 O5 C203 96.5(4) . . . . ?
O7 Mn2 O5 C203 8.0(4) . . . . ?
O2 Mn2 O5 C203 -45.8(13) . . . . ?
N52 Mn2 O5 C203 -76.3(4) . . . . ?
O8 Mn3 O6 C203 11.8(4) . . . . ?
N132 Mn3 O6 C203 101.9(4) 2_665 . . . ?
O9 Mn3 O6 C203 -160.0(4) . . . . ?
O11 Mn3 O6 C203 -54(2) . . . . ?
N112 Mn3 O6 C203 -72.1(4) 2_565 . . . ?
O21 Mn2 O7 C204 8.2(11) . . . . ?
N32 Mn2 O7 C204 -105.5(4) . . . . ?
O2 Mn2 O7 C204 163.5(4) . . . . ?
O5 Mn2 O7 C204 -10.5(4) . . . . ?
N52 Mn2 O7 C204 80.3(4) . . . . ?
O6 Mn3 O8 C204 -15.1(4) . . . . ?
N132 Mn3 O8 C204 -108.1(4) 2_665 . . . ?
O9 Mn3 O8 C204 95.8(11) . . . . ?
O11 Mn3 O8 C204 161.6(4) . . . . ?
N112 Mn3 O8 C204 73.3(4) 2_565 . . . ?
O6 Mn3 O9 C205 162.1(4) . . . . ?
O8 Mn3 O9 C205 53.2(12) . . . . ?
N132 Mn3 O9 C205 -102.6(4) 2_665 . . . ?
O11 Mn3 O9 C205 -14.3(4) . . . . ?
N112 Mn3 O9 C205 75.6(4) 2_565 . . . ?
O12 Mn4 O10 C205 7.4(4) . . . . ?
O12 Mn4 O10 C205 -172.6(4) 2_665 . . . ?
O10 Mn4 O10 C205 -142(34) 2_665 . . . ?
N152 Mn4 O10 C205 96.5(4) 2_665 . . . ?
N152 Mn4 O10 C205 -83.5(4) . . . . ?
O6 Mn3 O11 C206 -94(2) . . . . ?
O8 Mn3 O11 C206 -158.6(4) . . . . ?
N132 Mn3 O11 C206 110.5(4) 2_665 . . . ?
O9 Mn3 O11 C206 13.5(4) . . . . ?
N112 Mn3 O11 C206 -75.5(4) 2_565 . . . ?
O12 Mn4 O12 C206 44(9) 2_665 . . . ?
O10 Mn4 O12 C206 -5.8(4) . . . . ?
O10 Mn4 O12 C206 174.2(4) 2_665 . . . ?
N152 Mn4 O12 C206 -97.4(4) 2_665 . . . ?
N152 Mn4 O12 C206 82.6(4) . . . . ?
O1 Mn1 N12 C12 -173.1(5) 2_557 . . . ?
O1 Mn1 N12 C12 6.9(5) . . . . ?
O3 Mn1 N12 C12 82.7(5) . . . . ?
O3 Mn1 N12 C12 -97.3(5) 2_557 . . . ?
N12 Mn1 N12 C12 -75(24) 2_557 . . . ?
O1 Mn1 N12 C13 4.7(4) 2_557 . . . ?
O1 Mn1 N12 C13 -175.3(4) . . . . ?
O3 Mn1 N12 C13 -99.6(4) . . . . ?
O3 Mn1 N12 C13 80.4(4) 2_557 . . . ?
N12 Mn1 N12 C13 102(24) 2_557 . . . ?
O21 Mn2 N32 C32 7.1(4) . . . . ?
O7 Mn2 N32 C32 178.3(4) . . . . ?
O2 Mn2 N32 C32 -82.8(4) . . . . ?
O5 Mn2 N32 C32 101.7(4) . . . . ?
N52 Mn2 N32 C32 -137.7(11) . . . . ?
O21 Mn2 N32 C33 -174.5(4) . . . . ?
O7 Mn2 N32 C33 -3.3(4) . . . . ?
O2 Mn2 N32 C33 95.6(4) . . . . ?
O5 Mn2 N32 C33 -79.9(4) . . . . ?
N52 Mn2 N32 C33 40.7(14) . . . . ?
O21 Mn2 N52 C52 -138.2(5) . . . . ?
N32 Mn2 N52 C52 6.6(15) . . . . ?
O7 Mn2 N52 C52 50.9(5) . . . . ?
O2 Mn2 N52 C52 -48.7(5) . . . . ?
O5 Mn2 N52 C52 127.5(5) . . . . ?
O21 Mn2 N52 C53 58.6(5) . . . . ?
N32 Mn2 N52 C53 -156.5(10) . . . . ?
O7 Mn2 N52 C53 -112.3(5) . . . . ?
O2 Mn2 N52 C53 148.1(5) . . . . ?
O5 Mn2 N52 C53 -35.6(5) . . . . ?
O12 Mn4 N152 C152 174.9(5) . . . . ?
O12 Mn4 N152 C152 -5.1(5) 2_665 . . . ?
O10 Mn4 N152 C152 -109.5(5) . . . . ?
O10 Mn4 N152 C152 70.5(5) 2_665 . . . ?
N152 Mn4 N152 C152 13(31) 2_665 . . . ?
O12 Mn4 N152 C153 -6.6(5) . . . . ?
O12 Mn4 N152 C153 173.4(5) 2_665 . . . ?
O10 Mn4 N152 C153 69.0(5) . . . . ?
O10 Mn4 N152 C153 -111.0(5) 2_665 . . . ?
N152 Mn4 N152 C153 -168(31) 2_665 . . . ?
C6 C1 C2 C3 2.3(9) . . . . ?
C11 C1 C2 C3 177.2(5) . . . . ?
C6 C1 C2 C21 -178.8(5) . . . . ?
C11 C1 C2 C21 -3.8(8) . . . . ?
C1 C2 C3 C4 -6.1(8) . . . . ?
C21 C2 C3 C4 174.9(5) . . . . ?
C1 C2 C3 C31 -179.5(5) . . . . ?
C21 C2 C3 C31 1.5(8) . . . . ?
C2 C3 C4 C5 4.2(9) . . . . ?
C31 C3 C4 C5 177.5(5) . . . . ?
C2 C3 C4 C41 -175.2(5) . . . . ?
C31 C3 C4 C41 -1.8(8) . . . . ?
C3 C4 C5 C6 1.6(9) . . . . ?
C41 C4 C5 C6 -179.1(5) . . . . ?
C3 C4 C5 C51 -172.1(5) . . . . ?
C41 C4 C5 C51 7.2(9) . . . . ?
C2 C1 C6 C5 3.4(9) . . . . ?
C11 C1 C6 C5 -171.5(5) . . . . ?
C2 C1 C6 C61 -176.2(6) . . . . ?
C11 C1 C6 C61 8.8(8) . . . . ?
C4 C5 C6 C1 -5.4(9) . . . . ?
C51 C5 C6 C1 168.2(5) . . . . ?
C4 C5 C6 C61 174.3(6) . . . . ?
C51 C5 C6 C61 -12.1(9) . . . . ?
C12 N11 C11 C1 42.6(8) . . . . ?
C14 N11 C11 C1 -137.7(6) . . . . ?
C2 C1 C11 N11 -112.0(6) . . . . ?
C6 C1 C11 N11 62.9(7) . . . . ?
C14 N11 C12 N12 -0.1(7) . . . . ?
C11 N11 C12 N12 179.6(5) . . . . ?
C13 N12 C12 N11 0.1(7) . . . . ?
Mn1 N12 C12 N11 178.2(4) . . . . ?
C12 N12 C13 C14 -0.1(7) . . . . ?
Mn1 N12 C13 C14 -178.3(4) . . . . ?
N12 C13 C14 N11 0.0(7) . . . . ?
C12 N11 C14 C13 0.0(7) . . . . ?
C11 N11 C14 C13 -179.7(5) . . . . ?
C34 N31 C31 C3 -149.8(5) . . . . ?
C32 N31 C31 C3 33.4(7) . . . . ?
C4 C3 C31 N31 -104.7(6) . . . . ?
C2 C3 C31 N31 68.7(7) . . . . ?
C33 N32 C32 N31 -1.4(6) . . . . ?
Mn2 N32 C32 N31 177.3(3) . . . . ?
C34 N31 C32 N32 1.7(7) . . . . ?
C31 N31 C32 N32 179.0(5) . . . . ?
C32 N32 C33 C34 0.7(6) . . . . ?
Mn2 N32 C33 C34 -178.0(4) . . . . ?
C32 N31 C34 C33 -1.2(6) . . . . ?
C31 N31 C34 C33 -178.4(5) . . . . ?
N32 C33 C34 N31 0.4(6) . . . . ?
C4 C5 C51 N51 -74.9(7) . . . 1_455 ?
C6 C5 C51 N51 111.4(6) . . . 1_455 ?
C53 N52 C52 N51 -0.7(7) . . . . ?
Mn2 N52 C52 N51 -166.8(4) . . . . ?
C54 N51 C52 N52 0.9(7) . . . . ?
C51 N51 C52 N52 179.7(5) 1_655 . . . ?
C52 N52 C53 C54 0.2(7) . . . . ?
Mn2 N52 C53 C54 166.4(4) . . . . ?
N52 C53 C54 N51 0.3(7) . . . . ?
C52 N51 C54 C53 -0.7(7) . . . . ?
C51 N51 C54 C53 -179.6(5) 1_655 . . . ?
C106 C101 C102 C103 6.4(9) . . . . ?
C111 C101 C102 C103 -175.4(5) . . . . ?
C106 C101 C102 C121 -176.1(6) . . . . ?
C111 C101 C102 C121 2.1(9) . . . . ?
C101 C102 C103 C104 -2.7(9) . . . . ?
C121 C102 C103 C104 179.8(5) . . . . ?
C101 C102 C103 C131 179.3(5) . . . . ?
C121 C102 C103 C131 1.7(8) . . . . ?
C102 C103 C104 C105 -2.1(9) . . . . ?
C131 C103 C104 C105 176.0(5) . . . . ?
C102 C103 C104 C141 173.7(5) . . . . ?
C131 C103 C104 C141 -8.2(8) . . . . ?
C103 C104 C105 C106 3.2(9) . . . . ?
C141 C104 C105 C106 -172.7(5) . . . . ?
C103 C104 C105 C151 -175.0(5) . . . . ?
C141 C104 C105 C151 9.2(8) . . . . ?
C104 C105 C106 C101 0.4(9) . . . . ?
C151 C105 C106 C101 178.5(6) . . . . ?
C104 C105 C106 C161 178.6(6) . . . . ?
C151 C105 C106 C161 -3.3(9) . . . . ?
C102 C101 C106 C105 -5.3(9) . . . . ?
C111 C101 C106 C105 176.5(5) . . . . ?
C102 C101 C106 C161 176.5(6) . . . . ?
C111 C101 C106 C161 -1.7(9) . . . . ?
C112 N111 C111 C101 6.6(9) . . . . ?
C114 N111 C111 C101 -176.9(5) . . . . ?
C102 C101 C111 N111 -95.2(7) . . . . ?
C106 C101 C111 N111 83.0(7) . . . . ?
C114 N111 C112 N112 0.5(7) . . . . ?
C111 N111 C112 N112 177.6(6) . . . . ?
C113 N112 C112 N111 -0.2(7) . . . . ?
Mn3 N112 C112 N111 -163.4(4) 2_565 . . . ?
C112 N112 C113 C114 -0.1(7) . . . . ?
Mn3 N112 C113 C114 162.1(4) 2_565 . . . ?
N112 C113 C114 N111 0.4(8) . . . . ?
C112 N111 C114 C113 -0.6(7) . . . . ?
C111 N111 C114 C113 -177.6(6) . . . . ?
C132 N131 C131 C103 -19.4(8) . . . . ?
C134 N131 C131 C103 163.2(5) . . . . ?
C104 C103 C131 N131 97.2(6) . . . . ?
C102 C103 C131 N131 -84.7(6) . . . . ?
C133 N132 C132 N131 -0.1(7) . . . . ?
Mn3 N132 C132 N131 -175.4(3) 2_665 . . . ?
C134 N131 C132 N132 1.2(7) . . . . ?
C131 N131 C132 N132 -176.6(5) . . . . ?
C132 N132 C133 C134 -1.1(6) . . . . ?
Mn3 N132 C133 C134 173.9(4) 2_665 . . . ?
N132 C133 C134 N131 1.8(6) . . . . ?
C132 N131 C134 C133 -1.8(6) . . . . ?
C131 N131 C134 C133 176.0(5) . . . . ?
C152 N151 C151 C105 0.8(9) . . . . ?
C154 N151 C151 C105 179.9(5) . . . . ?
C104 C105 C151 N151 -94.1(7) . . . . ?
C106 C105 C151 N151 87.7(7) . . . . ?
C153 N152 C152 N151 1.2(7) . . . . ?
Mn4 N152 C152 N151 -179.9(4) . . . . ?
C154 N151 C152 N152 0.0(7) . . . . ?
C151 N151 C152 N152 179.3(6) . . . . ?
C152 N152 C153 C154 -2.0(7) . . . . ?
Mn4 N152 C153 C154 179.2(4) . . . . ?
N152 C153 C154 N151 2.1(7) . . . . ?
C152 N151 C154 C153 -1.3(7) . . . . ?
C151 N151 C154 C153 179.4(6) . . . . ?
Mn1 O1 C201 O2 -174.0(4) . . . . ?
Mn1 O1 C201 C202 7.3(7) . . . . ?
Mn2 O2 C201 O1 -28.8(8) . . . . ?
Mn2 O2 C201 C202 150.0(4) . . . . ?
Mn1 O3 C202 O4 -177.1(5) . . . . ?
Mn1 O3 C202 C201 0.9(6) . . . . ?
O1 C201 C202 O4 172.6(6) . . . . ?
O2 C201 C202 O4 -6.3(8) . . . . ?
O1 C201 C202 O3 -5.6(8) . . . . ?
O2 C201 C202 O3 175.6(5) . . . . ?
Mn2 O5 C203 O6 175.9(4) . . . . ?
Mn2 O5 C203 C204 -5.1(6) . . . . ?
Mn3 O6 C203 O5 171.4(5) . . . . ?
Mn3 O6 C203 C204 -7.6(6) . . . . ?
Mn2 O7 C204 O8 -167.9(5) . . . . ?
Mn2 O7 C204 C203 11.2(6) . . . . ?
Mn3 O8 C204 O7 -164.8(5) . . . . ?
Mn3 O8 C204 C203 16.1(6) . . . . ?
O5 C203 C204 O7 -4.3(7) . . . . ?
O6 C203 C204 O7 174.8(5) . . . . ?
O5 C203 C204 O8 174.9(5) . . . . ?
O6 C203 C204 O8 -6.0(7) . . . . ?
Mn4 O10 C205 O9 175.7(5) . . . . ?
Mn4 O10 C205 C206 -7.9(7) . . . . ?
Mn3 O9 C205 O10 -169.9(5) . . . . ?
Mn3 O9 C205 C206 13.7(6) . . . . ?
Mn3 O11 C206 O12 167.4(4) . . . . ?
Mn3 O11 C206 C205 -11.0(6) . . . . ?
Mn4 O12 C206 O11 -174.6(4) . . . . ?
Mn4 O12 C206 C205 3.9(6) . . . . ?
O10 C205 C206 O11 -178.5(5) . . . . ?
O9 C205 C206 O11 -1.8(8) . . . . ?
O10 C205 C206 O12 2.9(8) . . . . ?
O9 C205 C206 O12 179.6(5) . . . . ?
